data_7228045
loop_
_publ_author_name
'Gu, Jinzhong'
'Kirillov, Alexander M.'
'Liang, Xiaoxiao'
'Cui, Yanhui'
'Wu, Jiang'
'Shi, Zi-Fa'

_publ_section_title
;
 Introducing 2-(2-carboxyphenoxy)terephthalic acid as a new versatile
 building block for design of diverse coordination polymers: Synthesis,
 structural features, luminescence sensing, and magnetism
;
_journal_name_full CrystEngComm
_journal_paper_doi 10.1039/C7CE00219J
_journal_year 2017
_chemical_formula_sum 'C81 H58 N9 Ni3 O17'
_chemical_formula_weight 1605.49
_space_group_crystal_system monoclinic
_space_group_IT_number 11
_space_group_name_Hall '-P 2yb'
_space_group_name_H-M_alt 'P 1 21/m 1'
_symmetry_space_group_name_Hall '-P 2yb'
_symmetry_space_group_name_H-M 'P 1 21/m 1'
_atom_sites_solution_hydrogens mixed
_audit_creation_method SHELXL-2014/7
_audit_update_record
;
2017-03-26 deposited with the CCDC.
2017-04-10 downloaded from the CCDC.
;
_cell_angle_alpha 90
_cell_angle_beta 98.146(4)
_cell_angle_gamma 90
_cell_formula_units_Z 2
_cell_length_a 9.5810(3)
_cell_length_b 41.4136(15)
_cell_length_c 9.8344(4)
_cell_measurement_reflns_used 13736
_cell_measurement_temperature 293(2)
_cell_measurement_theta_max 25.050
_cell_measurement_theta_min 3.265
_cell_volume 3862.8(2)
_computing_cell_refinement 'Bruker SAINT'
_computing_data_collection 'Bruker APEX2'
_computing_data_reduction 'Bruker SAINT'
_computing_molecular_graphics 'Bruker SHELXTL'
_computing_publication_material 'Bruker SHELXTL'
_computing_structure_refinement 'SHELXL-2014/7 (Sheldrick, 2014)'
_computing_structure_solution 'SHELXL-2014/7 (Sheldrick, 2014)'
_diffrn_ambient_temperature 293(2)
_diffrn_measured_fraction_theta_full 0.995
_diffrn_measured_fraction_theta_max 0.995
_diffrn_measurement_device_type 'Bruker APE-II CCD'
_diffrn_measurement_method '\f and \w scans'
_diffrn_radiation_type MoK\a
_diffrn_radiation_wavelength 0.71073
_diffrn_reflns_av_R_equivalents 0.0416
_diffrn_reflns_av_unetI/netI 0.0775
_diffrn_reflns_Laue_measured_fraction_full 0.995
_diffrn_reflns_Laue_measured_fraction_max 0.995
_diffrn_reflns_limit_h_max 11
_diffrn_reflns_limit_h_min -11
_diffrn_reflns_limit_k_max 30
_diffrn_reflns_limit_k_min -49
_diffrn_reflns_limit_l_max 11
_diffrn_reflns_limit_l_min -11
_diffrn_reflns_number 13736
_diffrn_reflns_point_group_measured_fraction_full 0.995
_diffrn_reflns_point_group_measured_fraction_max 0.995
_diffrn_reflns_theta_full 25.050
_diffrn_reflns_theta_max 25.050
_diffrn_reflns_theta_min 3.265
_diffrn_source 'fine-focus sealed tube'
_exptl_absorpt_coefficient_mu 0.798
_exptl_absorpt_correction_T_max 0.863
_exptl_absorpt_correction_T_min 0.819
_exptl_absorpt_correction_type multi-scan
_exptl_absorpt_process_details SADABS
_exptl_crystal_colour purple
_exptl_crystal_density_diffrn 1.380
_exptl_crystal_description block
_exptl_crystal_F_000 1654
_exptl_crystal_size_max 0.260
_exptl_crystal_size_mid 0.250
_exptl_crystal_size_min 0.190
_exptl_transmission_factor_max 0.859
_exptl_transmission_factor_min 0.813
_platon_squeeze_details
;
;
_refine_diff_density_max 0.407
_refine_diff_density_min -0.276
_refine_diff_density_rms 0.065
_refine_ls_extinction_method none
_refine_ls_goodness_of_fit_ref 1.039
_refine_ls_hydrogen_treatment constr
_refine_ls_matrix_type full
_refine_ls_number_parameters 502
_refine_ls_number_reflns 6929
_refine_ls_number_restraints 0
_refine_ls_restrained_S_all 1.039
_refine_ls_R_factor_all 0.0816
_refine_ls_R_factor_gt 0.0556
_refine_ls_shift/su_max 0.000
_refine_ls_shift/su_mean 0.000
_refine_ls_structure_factor_coef Fsqd
_refine_ls_weighting_details 'w=1/[\s^2^(Fo^2^)+(0.0619P)^2^+0.1136P] where P=(Fo^2^+2Fc^2^)/3'
_refine_ls_weighting_scheme calc
_refine_ls_wR_factor_gt 0.1345
_refine_ls_wR_factor_ref 0.1537
_reflns_Friedel_coverage 0.000
_reflns_number_gt 4812
_reflns_number_total 6929
_reflns_threshold_expression 'I > 2\s(I)'
_cod_data_source_file c7ce00219j2.cif
_cod_data_source_block 277-6Ni1
_cod_original_cell_volume 3862.7(3)
_cod_database_code 7228045
_shelx_shelxl_version_number 2014/7
_shelx_space_group_comment
;
The symmetry employed for this shelxl refinement is uniquely defined
by the following loop, which should always be used as a source of
symmetry information in preference to the above space-group names.
They are only intended as comments.
;
_shelx_estimated_absorpt_t_min 0.819
_shelx_estimated_absorpt_t_max 0.863

loop_
_space_group_symop_operation_xyz
'x, y, z'
'-x, y+1/2, -z'
'-x, -y, -z'
'x, -y-1/2, z'

loop_
_atom_site_label
_atom_site_type_symbol
_atom_site_fract_x
_atom_site_fract_y
_atom_site_fract_z
_atom_site_U_iso_or_equiv
_atom_site_adp_type
_atom_site_occupancy
_atom_site_site_symmetry_order
_atom_site_calc_flag
_atom_site_refinement_flags_posn
_atom_site_refinement_flags_adp
_atom_site_refinement_flags_occupancy
Ni1 Ni 0.11362(5) 0.06792(2) 0.35841(5) 0.03859(18) Uani 1 1 d . . .
Ni2 Ni -0.02383(7) 0.2500 1.17266(7) 0.0366(2) Uani 1 2 d S T P
N1 N 0.2778(3) 0.04478(8) 0.4851(3) 0.0411(8) Uani 1 1 d . . .
N2 N 0.2825(3) 0.09836(8) 0.3326(3) 0.0428(8) Uani 1 1 d . . .
N3 N 0.1429(3) 0.03794(8) 0.1911(3) 0.0447(8) Uani 1 1 d . . .
N4 N -0.0573(3) 0.21750(8) 1.3309(3) 0.0396(8) Uani 1 1 d . . .
N5 N -0.2372(5) 0.2500 1.0939(5) 0.0438(12) Uani 1 2 d S T P
O1 O 0.0933(3) 0.09727(7) 0.5228(3) 0.0490(7) Uani 1 1 d . . .
O2 O -0.0032(3) 0.06432(7) 0.6645(3) 0.0540(8) Uani 1 1 d . . .
O3 O 0.0012(3) 0.21226(6) 1.0380(3) 0.0411(7) Uani 1 1 d . . .
O4 O 0.2295(3) 0.20040(8) 1.0962(4) 0.0729(11) Uani 1 1 d . . .
O5 O -0.0818(3) 0.14327(7) 1.0425(3) 0.0531(8) Uani 1 1 d . . .
O6 O -0.0382(3) 0.09408(7) 1.2288(3) 0.0494(7) Uani 1 1 d . . .
O7 O -0.2219(3) 0.06236(8) 1.2455(3) 0.0615(9) Uani 1 1 d . . .
O8 O -0.0315(3) 0.03580(6) 0.4205(3) 0.0459(7) Uani 1 1 d . . .
H1W H -0.0946 0.0445 0.3626 0.055 Uiso 1 1 d R U .
H2W H -0.0227 0.0449 0.4986 0.055 Uiso 1 1 d R U .
O9 O 0.1897(4) 0.2500 1.2542(4) 0.0494(10) Uani 1 2 d S T P
H3W H 0.2028 0.2340 1.2031 0.059 Uiso 0.5 1 d R U P
C1 C 0.0539(4) 0.09010(10) 0.6365(4) 0.0394(9) Uani 1 1 d . . .
C2 C 0.0770(4) 0.11664(10) 0.7430(4) 0.0397(9) Uani 1 1 d . . .
C3 C 0.1746(4) 0.14101(10) 0.7361(4) 0.0485(11) Uani 1 1 d . . .
H3 H 0.2321 0.1409 0.6674 0.058 Uiso 1 1 calc R U .
C4 C 0.1855(4) 0.16552(10) 0.8327(4) 0.0479(11) Uani 1 1 d . . .
H4 H 0.2545 0.1812 0.8304 0.057 Uiso 1 1 calc R U .
C5 C 0.0979(4) 0.16753(9) 0.9326(4) 0.0373(9) Uani 1 1 d . . .
C6 C 0.1109(4) 0.19592(9) 1.0306(4) 0.0377(9) Uani 1 1 d . . .
C7 C 0.0005(4) 0.14271(10) 0.9376(4) 0.0386(9) Uani 1 1 d . . .
C8 C -0.0079(4) 0.11724(9) 0.8464(4) 0.0402(10) Uani 1 1 d . . .
H8 H -0.0706 0.1004 0.8542 0.048 Uiso 1 1 calc R U .
C9 C -0.2155(4) 0.12999(10) 1.0118(4) 0.0459(10) Uani 1 1 d . . .
C10 C -0.3076(5) 0.14466(12) 0.9076(5) 0.0638(13) Uani 1 1 d . . .
H10 H -0.2771 0.1619 0.8590 0.077 Uiso 1 1 calc R U .
C11 C -0.4443(5) 0.13349(14) 0.8766(5) 0.0749(16) Uani 1 1 d . . .
H11 H -0.5065 0.1434 0.8080 0.090 Uiso 1 1 calc R U .
C12 C -0.4880(5) 0.10767(15) 0.9472(5) 0.0789(17) Uani 1 1 d . . .
H12A H -0.5790 0.0996 0.9252 0.095 Uiso 1 1 calc R U .
C13 C -0.3962(4) 0.09376(12) 1.0507(5) 0.0642(14) Uani 1 1 d . . .
H13 H -0.4281 0.0768 1.1002 0.077 Uiso 1 1 calc R U .
C14 C -0.2573(4) 0.10402(10) 1.0842(4) 0.0422(10) Uani 1 1 d . . .
C15 C -0.1647(4) 0.08556(10) 1.1951(4) 0.0418(10) Uani 1 1 d . . .
C16 C 0.2724(4) 0.01858(10) 0.5600(4) 0.0456(10) Uani 1 1 d . . .
H16 H 0.1879 0.0072 0.5525 0.055 Uiso 1 1 calc R U .
C17 C 0.3869(4) 0.00696(11) 0.6502(4) 0.0549(12) Uani 1 1 d . . .
H17 H 0.3793 -0.0119 0.6999 0.066 Uiso 1 1 calc R U .
C18 C 0.5090(5) 0.02371(12) 0.6639(5) 0.0594(13) Uani 1 1 d . . .
H18 H 0.5863 0.0165 0.7243 0.071 Uiso 1 1 calc R U .
C19 C 0.5198(4) 0.05187(11) 0.5876(4) 0.0514(11) Uani 1 1 d . . .
C20 C 0.4011(4) 0.06157(10) 0.4977(4) 0.0408(10) Uani 1 1 d . . .
C21 C 0.6448(5) 0.07133(13) 0.5939(5) 0.0684(15) Uani 1 1 d . . .
H21 H 0.7254 0.0652 0.6522 0.082 Uiso 1 1 calc R U .
C22 C 0.6480(5) 0.09790(14) 0.5183(5) 0.0735(15) Uani 1 1 d . . .
H22 H 0.7311 0.1097 0.5242 0.088 Uiso 1 1 calc R U .
C23 C 0.5263(4) 0.10869(12) 0.4281(5) 0.0580(12) Uani 1 1 d . . .
C24 C 0.4024(4) 0.09018(10) 0.4173(4) 0.0441(10) Uani 1 1 d . . .
C25 C 0.5211(5) 0.13684(14) 0.3499(6) 0.0809(17) Uani 1 1 d . . .
H25 H 0.6006 0.1499 0.3544 0.097 Uiso 1 1 calc R U .
C26 C 0.4001(5) 0.14549(12) 0.2667(6) 0.0742(16) Uani 1 1 d . . .
H26 H 0.3964 0.1641 0.2136 0.089 Uiso 1 1 calc R U .
C27 C 0.2819(5) 0.12547(11) 0.2640(5) 0.0566(12) Uani 1 1 d . . .
H27 H 0.1985 0.1318 0.2105 0.068 Uiso 1 1 calc R U .
C28 C 0.1830(5) 0.05023(13) 0.0771(5) 0.0687(14) Uani 1 1 d . . .
H28 H 0.1905 0.0725 0.0702 0.082 Uiso 1 1 calc R U .
C29 C 0.2136(6) 0.03159(16) -0.0303(6) 0.0864(18) Uani 1 1 d . . .
H29 H 0.2420 0.0410 -0.1077 0.104 Uiso 1 1 calc R U .
C30 C 0.2014(5) -0.00133(15) -0.0206(6) 0.0774(16) Uani 1 1 d . . .
H30 H 0.2234 -0.0146 -0.0908 0.093 Uiso 1 1 calc R U .
C31 C 0.1567(5) -0.01432(12) 0.0930(5) 0.0652(14) Uani 1 1 d . . .
H31 H 0.1456 -0.0365 0.1009 0.078 Uiso 1 1 calc R U .
C32 C 0.1281(4) 0.00634(10) 0.1967(4) 0.0495(11) Uani 1 1 d . . .
H32 H 0.0970 -0.0025 0.2739 0.059 Uiso 1 1 calc R U .
C33 C -0.0540(4) 0.18576(10) 1.3305(4) 0.0475(10) Uani 1 1 d . . .
H33 H -0.0405 0.1754 1.2495 0.057 Uiso 1 1 calc R U .
C34 C -0.0697(4) 0.16674(11) 1.4443(5) 0.0542(11) Uani 1 1 d . . .
H34 H -0.0669 0.1443 1.4393 0.065 Uiso 1 1 calc R U .
C35 C -0.0892(5) 0.18201(11) 1.5636(4) 0.0551(12) Uani 1 1 d . . .
H35 H -0.1010 0.1698 1.6406 0.066 Uiso 1 1 calc R U .
C36 C -0.0915(4) 0.21560(11) 1.5707(4) 0.0465(10) Uani 1 1 d . . .
C37 C -0.1040(5) 0.23381(10) 1.6931(4) 0.0605(12) Uani 1 1 d . . .
H37 H -0.1122 0.2229 1.7741 0.073 Uiso 1 1 calc R U .
C38 C -0.0751(4) 0.23270(9) 1.4495(4) 0.0388(9) Uani 1 1 d . . .
C39 C -0.3102(4) 0.22254(12) 1.0729(5) 0.0588(12) Uani 1 1 d . . .
H39 H -0.2617 0.2031 1.0844 0.071 Uiso 1 1 calc R U .
C40 C -0.4560(5) 0.22181(14) 1.0345(6) 0.0747(16) Uani 1 1 d . . .
H40 H -0.5034 0.2022 1.0222 0.090 Uiso 1 1 calc R U .
C41 C -0.5275(7) 0.2500 1.0153(8) 0.076(2) Uani 1 2 d S T P
H41 H -0.6247 0.2500 0.9892 0.091 Uiso 1 2 calc R U P

loop_
_atom_site_aniso_label
_atom_site_aniso_U_11
_atom_site_aniso_U_22
_atom_site_aniso_U_33
_atom_site_aniso_U_23
_atom_site_aniso_U_13
_atom_site_aniso_U_12
Ni1 0.0394(3) 0.0318(3) 0.0450(3) -0.0015(2) 0.0078(2) -0.0019(2)
Ni2 0.0437(4) 0.0306(4) 0.0360(4) 0.000 0.0072(3) 0.000
N1 0.0411(17) 0.038(2) 0.0442(19) -0.0050(16) 0.0068(14) -0.0018(16)
N2 0.0477(19) 0.0346(19) 0.048(2) -0.0008(16) 0.0121(15) 0.0029(16)
N3 0.0529(19) 0.040(2) 0.041(2) -0.0053(17) 0.0075(16) -0.0007(17)
N4 0.0498(19) 0.0335(19) 0.0355(19) 0.0010(15) 0.0059(15) 0.0002(16)
N5 0.047(3) 0.035(3) 0.051(3) 0.000 0.012(2) 0.000
O1 0.0616(17) 0.0340(16) 0.0547(18) -0.0049(14) 0.0199(14) -0.0036(14)
O2 0.0672(19) 0.0410(18) 0.0553(19) -0.0043(15) 0.0138(15) -0.0114(16)
O3 0.0394(14) 0.0412(16) 0.0424(16) -0.0058(13) 0.0053(12) 0.0012(13)
O4 0.0462(17) 0.057(2) 0.109(3) -0.035(2) -0.0098(17) 0.0014(17)
O5 0.0604(17) 0.0528(19) 0.0488(18) -0.0065(15) 0.0171(14) -0.0194(16)
O6 0.0371(14) 0.0408(17) 0.069(2) 0.0087(15) 0.0044(13) -0.0060(13)
O7 0.0521(17) 0.063(2) 0.066(2) 0.0190(17) -0.0016(15) -0.0161(17)
O8 0.0520(15) 0.0369(16) 0.0490(17) 0.0023(13) 0.0078(13) -0.0080(14)
O9 0.050(2) 0.046(3) 0.049(2) 0.000 -0.0048(18) 0.000
C1 0.039(2) 0.032(2) 0.048(2) -0.0032(19) 0.0075(18) 0.0054(19)
C2 0.041(2) 0.035(2) 0.042(2) 0.0003(19) 0.0044(17) 0.0043(19)
C3 0.044(2) 0.049(3) 0.055(3) -0.014(2) 0.0145(19) 0.001(2)
C4 0.036(2) 0.044(3) 0.066(3) -0.008(2) 0.0134(19) -0.0100(19)
C5 0.0354(18) 0.029(2) 0.047(2) -0.0020(18) 0.0034(17) 0.0008(17)
C6 0.039(2) 0.028(2) 0.047(2) 0.0019(18) 0.0099(18) -0.0086(18)
C7 0.042(2) 0.037(2) 0.037(2) 0.0057(18) 0.0069(17) 0.0019(19)
C8 0.042(2) 0.032(2) 0.044(2) 0.0040(19) -0.0011(18) -0.0064(19)
C9 0.049(2) 0.041(2) 0.050(3) -0.003(2) 0.0150(19) -0.004(2)
C10 0.066(3) 0.060(3) 0.068(3) 0.022(3) 0.016(2) 0.009(3)
C11 0.060(3) 0.086(4) 0.076(4) 0.023(3) 0.000(3) 0.012(3)
C12 0.041(2) 0.101(5) 0.092(4) 0.025(4) -0.001(3) -0.002(3)
C13 0.049(3) 0.067(3) 0.076(3) 0.021(3) 0.006(2) -0.007(3)
C14 0.0341(19) 0.043(3) 0.051(2) -0.003(2) 0.0139(17) -0.0030(19)
C15 0.043(2) 0.038(2) 0.046(2) -0.003(2) 0.0136(18) -0.004(2)
C16 0.047(2) 0.043(3) 0.048(3) 0.001(2) 0.0087(19) -0.002(2)
C17 0.056(3) 0.055(3) 0.054(3) 0.014(2) 0.008(2) 0.003(2)
C18 0.052(3) 0.065(3) 0.059(3) 0.014(3) -0.002(2) 0.008(3)
C19 0.043(2) 0.060(3) 0.051(3) -0.006(2) 0.0026(19) -0.003(2)
C20 0.041(2) 0.042(2) 0.041(2) -0.0056(19) 0.0100(18) -0.0002(19)
C21 0.047(3) 0.082(4) 0.073(4) 0.007(3) -0.001(2) -0.004(3)
C22 0.046(3) 0.088(4) 0.085(4) 0.008(3) 0.005(2) -0.014(3)
C23 0.044(2) 0.062(3) 0.070(3) 0.005(3) 0.013(2) -0.016(2)
C24 0.043(2) 0.041(3) 0.050(3) -0.005(2) 0.0116(19) -0.002(2)
C25 0.062(3) 0.073(4) 0.106(4) 0.014(3) 0.006(3) -0.022(3)
C26 0.068(3) 0.050(3) 0.107(4) 0.029(3) 0.018(3) -0.009(3)
C27 0.055(3) 0.048(3) 0.067(3) 0.008(2) 0.008(2) 0.002(2)
C28 0.093(4) 0.053(3) 0.062(3) -0.008(3) 0.019(3) -0.013(3)
C29 0.113(4) 0.094(5) 0.059(3) -0.015(3) 0.037(3) -0.018(4)
C30 0.077(3) 0.086(4) 0.068(4) -0.032(3) 0.008(3) 0.001(3)
C31 0.072(3) 0.045(3) 0.071(3) -0.016(3) -0.017(3) 0.010(3)
C32 0.053(2) 0.043(3) 0.049(3) -0.005(2) -0.005(2) 0.005(2)
C33 0.061(3) 0.036(2) 0.046(2) -0.002(2) 0.009(2) 0.004(2)
C34 0.071(3) 0.037(2) 0.057(3) 0.013(2) 0.018(2) 0.008(2)
C35 0.069(3) 0.049(3) 0.048(3) 0.023(2) 0.011(2) 0.007(2)
C36 0.048(2) 0.050(3) 0.041(2) 0.010(2) 0.0029(19) -0.003(2)
C37 0.083(3) 0.062(3) 0.037(2) 0.010(2) 0.011(2) -0.002(3)
C38 0.0444(19) 0.037(2) 0.034(2) -0.0025(18) 0.0034(16) 0.0007(18)
C39 0.057(3) 0.047(3) 0.072(3) -0.003(2) 0.008(2) -0.003(2)
C40 0.050(3) 0.065(4) 0.108(4) -0.004(3) 0.008(3) -0.014(3)
C41 0.040(3) 0.064(5) 0.125(7) 0.000 0.015(4) 0.000

loop_
_atom_type_symbol
_atom_type_description
_atom_type_scat_dispersion_real
_atom_type_scat_dispersion_imag
_atom_type_scat_source
C C 0.0033 0.0016 'International Tables Vol C Tables 4.2.6.8 and 6.1.1.4'
H H 0.0000 0.0000 'International Tables Vol C Tables 4.2.6.8 and 6.1.1.4'
N N 0.0061 0.0033 'International Tables Vol C Tables 4.2.6.8 and 6.1.1.4'
O O 0.0106 0.0060 'International Tables Vol C Tables 4.2.6.8 and 6.1.1.4'
Ni Ni 0.3393 1.1124 'International Tables Vol C Tables 4.2.6.8 and 6.1.1.4'

loop_
_geom_angle_atom_site_label_1
_geom_angle_atom_site_label_2
_geom_angle_atom_site_label_3
_geom_angle
_geom_angle_site_symmetry_1
_geom_angle_site_symmetry_3
O1 Ni1 O8 90.33(11) . .
O1 Ni1 N2 84.27(12) . .
O8 Ni1 N2 168.98(11) . .
O1 Ni1 O6 92.18(11) . 1_554
O8 Ni1 O6 94.24(10) . 1_554
N2 Ni1 O6 95.56(11) . 1_554
O1 Ni1 N1 87.10(11) . .
O8 Ni1 N1 90.56(11) . .
N2 Ni1 N1 79.60(13) . .
O6 Ni1 N1 175.15(12) 1_554 .
O1 Ni1 N3 177.83(12) . .
O8 Ni1 N3 91.18(12) . .
N2 Ni1 N3 93.97(13) . .
O6 Ni1 N3 89.27(12) 1_554 .
N1 Ni1 N3 91.33(12) . .
N5 Ni2 O3 87.66(11) . 4_565
N5 Ni2 O3 87.66(11) . .
O3 Ni2 O3 97.17(15) 4_565 .
N5 Ni2 O9 179.28(17) . .
O3 Ni2 O9 92.81(10) 4_565 .
O3 Ni2 O9 92.81(10) . .
N5 Ni2 N4 91.75(13) . 4_565
O3 Ni2 N4 91.92(11) 4_565 4_565
O3 Ni2 N4 170.86(12) . 4_565
O9 Ni2 N4 87.70(12) . 4_565
N5 Ni2 N4 91.75(13) . .
O3 Ni2 N4 170.86(12) 4_565 .
O3 Ni2 N4 91.92(11) . .
O9 Ni2 N4 87.70(12) . .
N4 Ni2 N4 78.98(18) 4_565 .
C16 N1 C20 118.2(3) . .
C16 N1 Ni1 128.6(3) . .
C20 N1 Ni1 112.9(3) . .
C27 N2 C24 118.0(4) . .
C27 N2 Ni1 129.1(3) . .
C24 N2 Ni1 112.0(3) . .
C32 N3 C28 117.3(4) . .
C32 N3 Ni1 121.6(3) . .
C28 N3 Ni1 121.0(3) . .
C33 N4 C38 118.2(3) . .
C33 N4 Ni2 128.8(3) . .
C38 N4 Ni2 112.8(2) . .
C39 N5 C39 116.7(5) . 4_565
C39 N5 Ni2 121.5(2) . .
C39 N5 Ni2 121.5(2) 4_565 .
C1 O1 Ni1 129.1(3) . .
C6 O3 Ni2 127.7(2) . .
C7 O5 C9 115.9(3) . .
C15 O6 Ni1 125.0(3) . 1_556
Ni1 O8 H1W 88.4 . .
Ni1 O8 H2W 89.8 . .
H1W O8 H2W 112.7 . .
Ni2 O9 H3W 89.5 . .
O2 C1 O1 126.2(4) . .
O2 C1 C2 119.6(4) . .
O1 C1 C2 114.1(4) . .
C3 C2 C8 119.5(4) . .
C3 C2 C1 121.9(4) . .
C8 C2 C1 118.5(4) . .
C4 C3 C2 119.1(4) . .
C4 C3 H3 120.5 . .
C2 C3 H3 120.5 . .
C5 C4 C3 122.6(4) . .
C5 C4 H4 118.7 . .
C3 C4 H4 118.7 . .
C4 C5 C7 117.2(4) . .
C4 C5 C6 119.7(4) . .
C7 C5 C6 123.1(4) . .
O4 C6 O3 126.9(4) . .
O4 C6 C5 115.8(3) . .
O3 C6 C5 117.3(3) . .
C8 C7 O5 120.7(4) . .
C8 C7 C5 121.2(4) . .
O5 C7 C5 118.0(3) . .
C7 C8 C2 120.2(4) . .
C7 C8 H8 119.9 . .
C2 C8 H8 119.9 . .
C14 C9 O5 121.6(4) . .
C14 C9 C10 121.3(4) . .
O5 C9 C10 117.1(4) . .
C11 C10 C9 119.9(4) . .
C11 C10 H10 120.1 . .
C9 C10 H10 120.1 . .
C12 C11 C10 119.8(4) . .
C12 C11 H11 120.1 . .
C10 C11 H11 120.1 . .
C11 C12 C13 119.5(5) . .
C11 C12 H12A 120.3 . .
C13 C12 H12A 120.3 . .
C12 C13 C14 122.6(5) . .
C12 C13 H13 118.7 . .
C14 C13 H13 118.7 . .
C9 C14 C13 116.9(4) . .
C9 C14 C15 125.6(3) . .
C13 C14 C15 117.4(4) . .
O7 C15 O6 125.0(4) . .
O7 C15 C14 115.5(3) . .
O6 C15 C14 119.5(4) . .
N1 C16 C17 123.4(4) . .
N1 C16 H16 118.3 . .
C17 C16 H16 118.3 . .
C18 C17 C16 118.6(4) . .
C18 C17 H17 120.7 . .
C16 C17 H17 120.7 . .
C17 C18 C19 120.2(4) . .
C17 C18 H18 119.9 . .
C19 C18 H18 119.9 . .
C20 C19 C18 117.6(4) . .
C20 C19 C21 117.7(4) . .
C18 C19 C21 124.6(4) . .
N1 C20 C19 122.0(4) . .
N1 C20 C24 116.8(3) . .
C19 C20 C24 121.3(4) . .
C22 C21 C19 121.6(4) . .
C22 C21 H21 119.2 . .
C19 C21 H21 119.2 . .
C21 C22 C23 121.5(5) . .
C21 C22 H22 119.2 . .
C23 C22 H22 119.2 . .
C25 C23 C24 116.8(4) . .
C25 C23 C22 124.4(4) . .
C24 C23 C22 118.8(4) . .
N2 C24 C23 122.7(4) . .
N2 C24 C20 118.2(3) . .
C23 C24 C20 119.1(4) . .
C26 C25 C23 120.7(5) . .
C26 C25 H25 119.7 . .
C23 C25 H25 119.7 . .
C25 C26 C27 118.1(5) . .
C25 C26 H26 121.0 . .
C27 C26 H26 121.0 . .
N2 C27 C26 123.6(4) . .
N2 C27 H27 118.2 . .
C26 C27 H27 118.2 . .
N3 C28 C29 123.3(5) . .
N3 C28 H28 118.3 . .
C29 C28 H28 118.3 . .
C28 C29 C30 118.4(5) . .
C28 C29 H29 120.8 . .
C30 C29 H29 120.8 . .
C31 C30 C29 119.3(5) . .
C31 C30 H30 120.4 . .
C29 C30 H30 120.4 . .
C30 C31 C32 118.5(5) . .
C30 C31 H31 120.8 . .
C32 C31 H31 120.8 . .
N3 C32 C31 123.2(5) . .
N3 C32 H32 118.4 . .
C31 C32 H32 118.4 . .
N4 C33 C34 123.8(4) . .
N4 C33 H33 118.1 . .
C34 C33 H33 118.1 . .
C35 C34 C33 118.1(4) . .
C35 C34 H34 121.0 . .
C33 C34 H34 121.0 . .
C34 C35 C36 120.6(4) . .
C34 C35 H35 119.7 . .
C36 C35 H35 119.7 . .
C35 C36 C38 117.0(4) . .
C35 C36 C37 124.7(4) . .
C38 C36 C37 118.3(4) . .
C37 C37 C36 121.6(2) 4_565 .
C37 C37 H37 119.2 4_565 .
C36 C37 H37 119.2 . .
N4 C38 C36 122.3(4) . .
N4 C38 C38 117.6(2) . 4_565
C36 C38 C38 120.1(2) . 4_565
N5 C39 C40 122.9(5) . .
N5 C39 H39 118.6 . .
C40 C39 H39 118.6 . .
C41 C40 C39 119.1(5) . .
C41 C40 H40 120.4 . .
C39 C40 H40 120.4 . .
C40 C41 C40 119.2(6) . 4_565
C40 C41 H41 120.4 . .
C40 C41 H41 120.4 4_565 .

loop_
_geom_bond_atom_site_label_1
_geom_bond_atom_site_label_2
_geom_bond_distance
_geom_bond_site_symmetry_2
Ni1 O1 2.054(3) .
Ni1 O8 2.078(3) .
Ni1 N2 2.095(3) .
Ni1 O6 2.095(3) 1_554
Ni1 N1 2.095(3) .
Ni1 N3 2.112(3) .
Ni2 N5 2.081(4) .
Ni2 O3 2.084(3) 4_565
Ni2 O3 2.084(3) .
Ni2 O9 2.089(3) .
Ni2 N4 2.116(3) 4_565
Ni2 N4 2.116(3) .
N1 C16 1.317(5) .
N1 C20 1.361(5) .
N2 C27 1.310(5) .
N2 C24 1.363(5) .
N3 C32 1.318(5) .
N3 C28 1.336(6) .
N4 C33 1.315(5) .
N4 C38 1.357(5) .
N5 C39 1.336(5) .
N5 C39 1.336(5) 4_565
O1 C1 1.265(5) .
O2 C1 1.248(4) .
O3 C6 1.261(4) .
O4 C6 1.238(4) .
O5 C7 1.384(4) .
O5 C9 1.387(4) .
O6 C15 1.261(4) .
O6 Ni1 2.095(3) 1_556
O7 C15 1.243(5) .
O8 H1W 0.8501 .
O8 H2W 0.8497 .
O9 H3W 0.8501 .
C1 C2 1.513(5) .
C2 C3 1.385(5) .
C2 C8 1.389(5) .
C3 C4 1.384(5) .
C3 H3 0.9300 .
C4 C5 1.383(5) .
C4 H4 0.9300 .
C5 C7 1.394(5) .
C5 C6 1.514(5) .
C7 C8 1.380(5) .
C8 H8 0.9300 .
C9 C14 1.380(5) .
C9 C10 1.394(6) .
C10 C11 1.381(6) .
C10 H10 0.9300 .
C11 C12 1.372(7) .
C11 H11 0.9300 .
C12 C13 1.373(6) .
C12 H12A 0.9300 .
C13 C14 1.391(5) .
C13 H13 0.9300 .
C14 C15 1.512(5) .
C16 C17 1.395(5) .
C16 H16 0.9300 .
C17 C18 1.351(6) .
C17 H17 0.9300 .
C18 C19 1.399(6) .
C18 H18 0.9300 .
C19 C20 1.397(5) .
C19 C21 1.437(6) .
C20 C24 1.426(6) .
C21 C22 1.330(7) .
C21 H21 0.9300 .
C22 C23 1.432(6) .
C22 H22 0.9300 .
C23 C25 1.393(7) .
C23 C24 1.404(5) .
C25 C26 1.369(6) .
C25 H25 0.9300 .
C26 C27 1.401(6) .
C26 H26 0.9300 .
C27 H27 0.9300 .
C28 C29 1.373(7) .
C28 H28 0.9300 .
C29 C30 1.373(7) .
C29 H29 0.9300 .
C30 C31 1.363(7) .
C30 H30 0.9300 .
C31 C32 1.387(6) .
C31 H31 0.9300 .
C32 H32 0.9300 .
C33 C34 1.394(6) .
C33 H33 0.9300 .
C34 C35 1.369(6) .
C34 H34 0.9300 .
C35 C36 1.393(6) .
C35 H35 0.9300 .
C36 C38 1.414(5) .
C36 C37 1.440(6) .
C37 C37 1.341(9) 4_565
C37 H37 0.9300 .
C38 C38 1.433(7) 4_565
C39 C40 1.395(6) .
C39 H39 0.9300 .
C40 C41 1.353(6) .
C40 H40 0.9300 .
C41 C40 1.353(6) 4_565
C41 H41 0.9300 .

loop_
_geom_hbond_atom_site_label_D
_geom_hbond_atom_site_label_H
_geom_hbond_atom_site_label_A
_geom_hbond_distance_DH
_geom_hbond_distance_HA
_geom_hbond_distance_DA
_geom_hbond_angle_DHA
_geom_hbond_site_symmetry_A
O9 H3W O4 0.85 1.79 2.636(4) 179.7 .
O8 H2W O2 0.85 1.80 2.654(4) 179.7 .
O8 H1W O7 0.85 1.72 2.571(4) 179.8 1_554

loop_
_geom_torsion_atom_site_label_1
_geom_torsion_atom_site_label_2
_geom_torsion_atom_site_label_3
_geom_torsion_atom_site_label_4
_geom_torsion
_geom_torsion_site_symmetry_1
_geom_torsion_site_symmetry_4
Ni1 O1 C1 O2 -12.5(6) . .
Ni1 O1 C1 C2 169.4(2) . .
O2 C1 C2 C3 160.0(4) . .
O1 C1 C2 C3 -21.7(5) . .
O2 C1 C2 C8 -23.3(5) . .
O1 C1 C2 C8 154.9(3) . .
C8 C2 C3 C4 0.0(6) . .
C1 C2 C3 C4 176.7(4) . .
C2 C3 C4 C5 -3.2(6) . .
C3 C4 C5 C7 3.2(6) . .
C3 C4 C5 C6 -176.9(4) . .
Ni2 O3 C6 O4 -5.2(6) . .
Ni2 O3 C6 C5 174.2(2) . .
C4 C5 C6 O4 -55.6(5) . .
C7 C5 C6 O4 124.2(4) . .
C4 C5 C6 O3 124.9(4) . .
C7 C5 C6 O3 -55.3(5) . .
C9 O5 C7 C8 -34.9(5) . .
C9 O5 C7 C5 149.1(3) . .
C4 C5 C7 C8 -0.1(5) . .
C6 C5 C7 C8 -179.9(3) . .
C4 C5 C7 O5 175.9(3) . .
C6 C5 C7 O5 -3.9(5) . .
O5 C7 C8 C2 -178.9(3) . .
C5 C7 C8 C2 -3.0(5) . .
C3 C2 C8 C7 3.0(6) . .
C1 C2 C8 C7 -173.8(3) . .
C7 O5 C9 C14 119.7(4) . .
C7 O5 C9 C10 -62.3(5) . .
C14 C9 C10 C11 1.0(7) . .
O5 C9 C10 C11 -177.0(4) . .
C9 C10 C11 C12 -1.0(8) . .
C10 C11 C12 C13 1.7(9) . .
C11 C12 C13 C14 -2.5(9) . .
O5 C9 C14 C13 176.3(4) . .
C10 C9 C14 C13 -1.6(6) . .
O5 C9 C14 C15 -4.6(6) . .
C10 C9 C14 C15 177.5(4) . .
C12 C13 C14 C9 2.4(7) . .
C12 C13 C14 C15 -176.8(5) . .
Ni1 O6 C15 O7 8.5(6) 1_556 .
Ni1 O6 C15 C14 -170.8(3) 1_556 .
C9 C14 C15 O7 -178.3(4) . .
C13 C14 C15 O7 0.8(6) . .
C9 C14 C15 O6 1.0(6) . .
C13 C14 C15 O6 -179.9(4) . .
C20 N1 C16 C17 -0.8(6) . .
Ni1 N1 C16 C17 -174.1(3) . .
N1 C16 C17 C18 1.4(7) . .
C16 C17 C18 C19 -0.7(7) . .
C17 C18 C19 C20 -0.4(7) . .
C17 C18 C19 C21 -179.7(4) . .
C16 N1 C20 C19 -0.4(6) . .
Ni1 N1 C20 C19 173.9(3) . .
C16 N1 C20 C24 -178.7(4) . .
Ni1 N1 C20 C24 -4.4(4) . .
C18 C19 C20 N1 1.0(6) . .
C21 C19 C20 N1 -179.7(4) . .
C18 C19 C20 C24 179.2(4) . .
C21 C19 C20 C24 -1.4(6) . .
C20 C19 C21 C22 0.7(7) . .
C18 C19 C21 C22 180.0(5) . .
C19 C21 C22 C23 0.8(9) . .
C21 C22 C23 C25 177.7(5) . .
C21 C22 C23 C24 -1.6(8) . .
C27 N2 C24 C23 -3.4(6) . .
Ni1 N2 C24 C23 -174.1(3) . .
C27 N2 C24 C20 176.7(4) . .
Ni1 N2 C24 C20 6.0(5) . .
C25 C23 C24 N2 1.7(7) . .
C22 C23 C24 N2 -179.0(4) . .
C25 C23 C24 C20 -178.5(4) . .
C22 C23 C24 C20 0.9(7) . .
N1 C20 C24 N2 -1.1(6) . .
C19 C20 C24 N2 -179.5(4) . .
N1 C20 C24 C23 179.0(4) . .
C19 C20 C24 C23 0.6(6) . .
C24 C23 C25 C26 -0.3(8) . .
C22 C23 C25 C26 -179.6(5) . .
C23 C25 C26 C27 0.8(9) . .
C24 N2 C27 C26 3.9(7) . .
Ni1 N2 C27 C26 172.8(4) . .
C25 C26 C27 N2 -2.6(8) . .
C32 N3 C28 C29 -2.3(7) . .
Ni1 N3 C28 C29 175.0(4) . .
N3 C28 C29 C30 0.5(9) . .
C28 C29 C30 C31 1.4(8) . .
C29 C30 C31 C32 -1.4(7) . .
C28 N3 C32 C31 2.2(6) . .
Ni1 N3 C32 C31 -175.0(3) . .
C30 C31 C32 N3 -0.4(7) . .
C38 N4 C33 C34 0.9(6) . .
Ni2 N4 C33 C34 176.1(3) . .
N4 C33 C34 C35 -0.2(6) . .
C33 C34 C35 C36 -0.8(6) . .
C34 C35 C36 C38 0.9(6) . .
C34 C35 C36 C37 -176.6(4) . .
C35 C36 C37 C37 179.2(3) . 4_565
C38 C36 C37 C37 1.7(4) . 4_565
C33 N4 C38 C36 -0.6(5) . .
Ni2 N4 C38 C36 -176.6(3) . .
C33 N4 C38 C38 178.5(3) . 4_565
Ni2 N4 C38 C38 2.6(2) . 4_565
C35 C36 C38 N4 -0.2(6) . .
C37 C36 C38 N4 177.5(3) . .
C35 C36 C38 C38 -179.4(3) . 4_565
C37 C36 C38 C38 -1.7(4) . 4_565
C39 N5 C39 C40 -1.7(9) 4_565 .
Ni2 N5 C39 C40 172.9(4) . .
N5 C39 C40 C41 1.1(9) . .
C39 C40 C41 C40 -0.3(12) . 4_565

loop_
_platon_squeeze_void_nr
_platon_squeeze_void_average_x
_platon_squeeze_void_average_y
_platon_squeeze_void_average_z
_platon_squeeze_void_volume
_platon_squeeze_void_count_electrons
_platon_squeeze_void_content
1 0.439 0.250 0.557 219 16 ' '
2 0.560 0.750 0.443 220 16 ' '
